data_7153575
loop_
_publ_author_name
'Buccini, Marco'
'Punch, Kathryn A.'
'Kaskow, Belinda'
'Flematti, Gavin R.'
'Skelton, Brian W.'
'Abraham, Lawrence J.'
'Piggott, Matthew J.'

_publ_section_title
;
 Ethynylbenzenoid metabolites of Antrodia camphorata: synthesis and
 inhibition of TNF expression.
;
_journal_issue 7
_journal_name_full 'Organic &amp; biomolecular chemistry'
_journal_page_first 1100
_journal_page_last 1113
_journal_paper_doi 10.1039/c3ob42333f
_journal_volume 12
_journal_year 2014
_chemical_formula_moiety 'C28 H38 O8'
_chemical_formula_sum 'C28 H38 O8'
_chemical_formula_weight 502.58
_chemical_name_systematic
;
 ?
;
_space_group_IT_number 14
_symmetry_cell_setting monoclinic
_symmetry_space_group_name_Hall '-P 2ybc'
_symmetry_space_group_name_H-M 'P 1 21/c 1'
_atom_sites_solution_hydrogens geom
_atom_sites_solution_primary direct
_atom_sites_solution_secondary difmap
_audit_creation_date 2011-12-08T11:38:57-00:00
_audit_creation_method 'WinGX routine CIF_UPDATE'
_cell_angle_alpha 90
_cell_angle_beta 96.872(2)
_cell_angle_gamma 90
_cell_formula_units_Z 2
_cell_length_a 9.5690(2)
_cell_length_b 8.0724(2)
_cell_length_c 17.2904(3)
_cell_measurement_reflns_used 10193
_cell_measurement_temperature 100(2)
_cell_measurement_theta_max 34.78
_cell_measurement_theta_min 3.9125
_cell_volume 1326.00(5)
_computing_cell_refinement
;
CrysAlisPro, Oxford Diffraction Ltd.,
Version 1.171.34.44 (release 25-10-2010 CrysAlis171 .NET)
(compiled Oct 25 2010,18:11:34)
;
_computing_data_collection
;
CrysAlisPro, Oxford Diffraction Ltd.,
Version 1.171.34.44 (release 25-10-2010 CrysAlis171 .NET)
(compiled Oct 25 2010,18:11:34)
;
_computing_data_reduction
;
CrysAlisPro, Oxford Diffraction Ltd.,
Version 1.171.34.44 (release 25-10-2010 CrysAlis171 .NET)
(compiled Oct 25 2010,18:11:34)
;
_computing_molecular_graphics 'OrtepII (Johnson, C. K. (1976)'
_computing_publication_material 'WinGX Farrugia, L. J. (1999)'
_computing_structure_refinement 'SHELXL-97 (Sheldrick, 2008)'
_diffrn_ambient_temperature 100(2)
_diffrn_detector_area_resol_mean 10.4738
_diffrn_measured_fraction_theta_full 0.998
_diffrn_measured_fraction_theta_max 0.961
_diffrn_measurement_device_type 'Oxford Diffraction Gemini diffractometer'
_diffrn_measurement_method '\w scans'
_diffrn_orient_matrix_UB_11 -0.0566373922
_diffrn_orient_matrix_UB_12 0.0544698751
_diffrn_orient_matrix_UB_13 0.0043685209
_diffrn_orient_matrix_UB_21 -0.0486018183
_diffrn_orient_matrix_UB_22 -0.062699514
_diffrn_orient_matrix_UB_23 -0.0139217685
_diffrn_orient_matrix_UB_31 -0.0014772605
_diffrn_orient_matrix_UB_32 -0.0286515633
_diffrn_orient_matrix_UB_33 0.0386505289
_diffrn_radiation_monochromator graphite
_diffrn_radiation_type MoK\a
_diffrn_radiation_wavelength 0.71073
_diffrn_reflns_av_R_equivalents 0.0437
_diffrn_reflns_av_unetI/netI 0.0402
_diffrn_reflns_limit_h_max 15
_diffrn_reflns_limit_h_min -15
_diffrn_reflns_limit_k_max 12
_diffrn_reflns_limit_k_min -12
_diffrn_reflns_limit_l_max 27
_diffrn_reflns_limit_l_min -27
_diffrn_reflns_number 30818
_diffrn_reflns_theta_full 33
_diffrn_reflns_theta_max 34.85
_diffrn_reflns_theta_min 3.92
_exptl_absorpt_coefficient_mu 0.091
_exptl_absorpt_correction_T_max 1
_exptl_absorpt_correction_T_min 0.92684
_exptl_absorpt_correction_type multi-scan
_exptl_absorpt_process_details
;
        CrysAlisPro, Oxford Diffraction Ltd.,
        Version 1.171.34.44 (release 25-10-2010 CrysAlis171 .NET)
        (compiled Oct 25 2010,18:11:34)
        Empirical absorption correction using spherical harmonics,
 implemented in SCALE3 ABSPACK scaling algorithm.

;
_exptl_crystal_colour colourless
_exptl_crystal_density_diffrn 1.259
_exptl_crystal_density_method 'not measured'
_exptl_crystal_description prism
_exptl_crystal_F_000 540
_exptl_crystal_size_max 0.3
_exptl_crystal_size_mid 0.24
_exptl_crystal_size_min 0.23
_refine_diff_density_max 0.553
_refine_diff_density_min -0.238
_refine_diff_density_rms 0.069
_refine_ls_extinction_method none
_refine_ls_goodness_of_fit_ref 0.985
_refine_ls_hydrogen_treatment constr
_refine_ls_matrix_type full
_refine_ls_number_parameters 168
_refine_ls_number_reflns 5538
_refine_ls_number_restraints 0
_refine_ls_restrained_S_all 0.985
_refine_ls_R_factor_all 0.0854
_refine_ls_R_factor_gt 0.051
_refine_ls_shift/su_max 0.002
_refine_ls_shift/su_mean 0
_refine_ls_structure_factor_coef Fsqd
_refine_ls_weighting_details 'calc w=1/[\s^2^(Fo^2^)+(0.0964P)^2^] where P=(Fo^2^+2Fc^2^)/3'
_refine_ls_weighting_scheme calc
_refine_ls_wR_factor_gt 0.1371
_refine_ls_wR_factor_ref 0.1514
_reflns_number_gt 3609
_reflns_number_total 5538
_reflns_threshold_expression >2\s(I)
_cod_data_source_file c3ob42333f.txt
_cod_data_source_block mrb110xi
_cod_original_sg_symbol_Hall '-p 2ybc'
_cod_database_code 7153575

loop_
_symmetry_equiv_pos_as_xyz
'x, y, z'
'-x, y+1/2, -z+1/2'
'-x, -y, -z'
'x, -y-1/2, z-1/2'

loop_
_atom_site_label
_atom_site_type_symbol
_atom_site_fract_x
_atom_site_fract_y
_atom_site_fract_z
_atom_site_U_iso_or_equiv
_atom_site_adp_type
_atom_site_occupancy
_atom_site_symmetry_multiplicity
_atom_site_calc_flag
_atom_site_refinement_flags
C10 C 0.47787(9) 0.42536(12) 0.47260(5) 0.01592(18) Uani 1 1 d .
H10 H 0.3876 0.4571 0.4408 0.019 Uiso 1 1 calc R
C11 C 0.44644(10) 0.27083(12) 0.52031(6) 0.01745(18) Uani 1 1 d .
H11A H 0.4891 0.1729 0.4979 0.021 Uiso 1 1 calc R
H11B H 0.4923 0.2847 0.5744 0.021 Uiso 1 1 calc R
C12 C 0.29138(10) 0.23758(13) 0.52263(6) 0.0209(2) Uani 1 1 d .
O12 O 0.20236(8) 0.27096(11) 0.46889(5) 0.0291(2) Uani 1 1 d .
C13 C 0.25464(14) 0.1566(2) 0.59590(8) 0.0456(4) Uani 1 1 d .
H13A H 0.1576 0.1158 0.5874 0.068 Uiso 1 1 calc R
H13B H 0.2637 0.2376 0.6384 0.068 Uiso 1 1 calc R
H13C H 0.3187 0.0637 0.6096 0.068 Uiso 1 1 calc R
C1 C 0.58415(9) 0.39288(12) 0.41592(5) 0.01592(18) Uani 1 1 d .
C2 C 0.72103(10) 0.33994(12) 0.44350(5) 0.01769(18) Uani 1 1 d .
O2 O 0.74629(8) 0.31527(10) 0.52240(4) 0.02268(17) Uani 1 1 d .
C21 C 0.88493(11) 0.27211(18) 0.55503(6) 0.0315(3) Uani 1 1 d .
H21A H 0.9127 0.1682 0.5318 0.047 Uiso 1 1 calc R
H21B H 0.8874 0.2581 0.6115 0.047 Uiso 1 1 calc R
H21C H 0.9503 0.3603 0.5443 0.047 Uiso 1 1 calc R
C3 C 0.82301(10) 0.31128(13) 0.39353(6) 0.0201(2) Uani 1 1 d .
H3 H 0.9162 0.2809 0.4136 0.024 Uiso 1 1 calc R
C4 C 0.78497(10) 0.32824(12) 0.31354(5) 0.01803(18) Uani 1 1 d .
O4 O 0.87438(8) 0.29812(11) 0.25887(4) 0.02555(18) Uani 1 1 d .
C41 C 1.00998(13) 0.2343(2) 0.28640(7) 0.0449(4) Uani 1 1 d .
H41A H 1.064 0.3186 0.318 0.067 Uiso 1 1 calc R
H41B H 1.0596 0.2047 0.2419 0.067 Uiso 1 1 calc R
H41C H 0.9997 0.1356 0.3182 0.067 Uiso 1 1 calc R
C5 C 0.64808(10) 0.37630(11) 0.28449(5) 0.01541(17) Uani 1 1 d .
O5 O 0.60972(7) 0.37628(9) 0.20460(4) 0.01757(15) Uani 1 1 d .
C51 C 0.65470(12) 0.51714(13) 0.16513(6) 0.0255(2) Uani 1 1 d .
H51A H 0.5989 0.6137 0.1769 0.038 Uiso 1 1 calc R
H51B H 0.6418 0.4967 0.1089 0.038 Uiso 1 1 calc R
H51C H 0.7544 0.5382 0.1824 0.038 Uiso 1 1 calc R
C6 C 0.54851(9) 0.41171(11) 0.33505(5) 0.01515(17) Uani 1 1 d .
C61 C 0.40307(10) 0.46741(13) 0.30087(5) 0.01856(19) Uani 1 1 d .
H61A H 0.3975 0.4691 0.2439 0.028 Uiso 1 1 calc R
H61B H 0.3849 0.5788 0.3198 0.028 Uiso 1 1 calc R
H61C H 0.3326 0.3904 0.3167 0.028 Uiso 1 1 calc R

loop_
_atom_site_aniso_label
_atom_site_aniso_U_11
_atom_site_aniso_U_22
_atom_site_aniso_U_33
_atom_site_aniso_U_23
_atom_site_aniso_U_13
_atom_site_aniso_U_12
C10 0.0144(4) 0.0192(4) 0.0140(4) 0.0001(3) 0.0011(3) 0.0024(3)
C11 0.0152(4) 0.0206(4) 0.0162(4) 0.0005(3) 0.0005(3) 0.0017(3)
C12 0.0175(4) 0.0253(5) 0.0199(4) 0.0025(4) 0.0021(3) 0.0007(4)
O12 0.0186(4) 0.0437(5) 0.0236(4) 0.0064(3) -0.0028(3) -0.0028(3)
C13 0.0222(6) 0.0760(11) 0.0386(7) 0.0328(7) 0.0036(5) -0.0005(6)
C1 0.0147(4) 0.0187(4) 0.0141(4) -0.0001(3) 0.0003(3) 0.0018(3)
C2 0.0167(4) 0.0240(5) 0.0121(4) 0.0005(3) 0.0007(3) 0.0036(3)
O2 0.0172(3) 0.0379(4) 0.0126(3) 0.0029(3) 0.0002(2) 0.0093(3)
C21 0.0193(5) 0.0568(8) 0.0170(5) 0.0059(5) -0.0031(4) 0.0112(5)
C3 0.0156(4) 0.0295(5) 0.0150(4) 0.0009(4) 0.0009(3) 0.0059(3)
C4 0.0170(4) 0.0235(5) 0.0138(4) 0.0000(3) 0.0028(3) 0.0032(3)
O4 0.0192(3) 0.0428(5) 0.0152(3) 0.0015(3) 0.0047(3) 0.0093(3)
C41 0.0239(6) 0.0890(12) 0.0231(5) 0.0061(6) 0.0076(4) 0.0237(7)
C5 0.0174(4) 0.0160(4) 0.0122(4) -0.0001(3) -0.0007(3) -0.0001(3)
O5 0.0224(3) 0.0185(3) 0.0113(3) 0.0000(2) -0.0001(2) -0.0023(3)
C51 0.0322(6) 0.0223(5) 0.0204(5) 0.0064(4) -0.0036(4) -0.0060(4)
C6 0.0157(4) 0.0152(4) 0.0139(4) -0.0008(3) -0.0008(3) 0.0009(3)
C61 0.0166(4) 0.0216(5) 0.0164(4) -0.0006(3) -0.0027(3) 0.0024(3)

loop_
_atom_type_symbol
_atom_type_description
_atom_type_scat_dispersion_real
_atom_type_scat_dispersion_imag
_atom_type_scat_source
C C 0.0033 0.0016 'International Tables Vol C Tables 4.2.6.8 and 6.1.1.4'
H H 0 0 'International Tables Vol C Tables 4.2.6.8 and 6.1.1.4'
O O 0.0106 0.006 'International Tables Vol C Tables 4.2.6.8 and 6.1.1.4'

loop_
_geom_angle_atom_site_label_1
_geom_angle_atom_site_label_2
_geom_angle_atom_site_label_3
_geom_angle
_geom_angle_site_symmetry_1
_geom_angle_site_symmetry_3
C1 C10 C11 113.19(8) . .
C1 C10 C10 111.82(9) . 3_666
C11 C10 C10 110.83(9) . 3_666
C1 C10 H10 106.9 . .
C11 C10 H10 106.9 . .
C10 C10 H10 106.9 3_666 .
C12 C11 C10 114.30(8) . .
C12 C11 H11A 108.7 . .
C10 C11 H11A 108.7 . .
C12 C11 H11B 108.7 . .
C10 C11 H11B 108.7 . .
H11A C11 H11B 107.6 . .
O12 C12 C13 121.88(10) . .
O12 C12 C11 122.76(10) . .
C13 C12 C11 115.35(9) . .
C12 C13 H13A 109.5 . .
C12 C13 H13B 109.5 . .
H13A C13 H13B 109.5 . .
C12 C13 H13C 109.5 . .
H13A C13 H13C 109.5 . .
H13B C13 H13C 109.5 . .
C2 C1 C6 118.36(8) . .
C2 C1 C10 120.18(8) . .
C6 C1 C10 121.45(8) . .
O2 C2 C3 122.53(8) . .
O2 C2 C1 115.33(8) . .
C3 C2 C1 122.12(8) . .
C2 O2 C21 118.39(8) . .
O2 C21 H21A 109.5 . .
O2 C21 H21B 109.5 . .
H21A C21 H21B 109.5 . .
O2 C21 H21C 109.5 . .
H21A C21 H21C 109.5 . .
H21B C21 H21C 109.5 . .
C4 C3 C2 118.56(9) . .
C4 C3 H3 120.7 . .
C2 C3 H3 120.7 . .
O4 C4 C3 123.81(8) . .
O4 C4 C5 115.85(8) . .
C3 C4 C5 120.34(9) . .
C4 O4 C41 116.91(8) . .
O4 C41 H41A 109.5 . .
O4 C41 H41B 109.5 . .
H41A C41 H41B 109.5 . .
O4 C41 H41C 109.5 . .
H41A C41 H41C 109.5 . .
H41B C41 H41C 109.5 . .
O5 C5 C6 120.29(8) . .
O5 C5 C4 118.83(8) . .
C6 C5 C4 120.70(8) . .
C5 O5 C51 114.81(7) . .
O5 C51 H51A 109.5 . .
O5 C51 H51B 109.5 . .
H51A C51 H51B 109.5 . .
O5 C51 H51C 109.5 . .
H51A C51 H51C 109.5 . .
H51B C51 H51C 109.5 . .
C5 C6 C1 119.82(8) . .
C5 C6 C61 118.70(8) . .
C1 C6 C61 121.48(8) . .
C6 C61 H61A 109.5 . .
C6 C61 H61B 109.5 . .
H61A C61 H61B 109.5 . .
C6 C61 H61C 109.5 . .
H61A C61 H61C 109.5 . .
H61B C61 H61C 109.5 . .

loop_
_geom_bond_atom_site_label_1
_geom_bond_atom_site_label_2
_geom_bond_distance
_geom_bond_site_symmetry_2
C10 C1 1.5172(13) .
C10 C11 1.5448(14) .
C10 C10 1.5599(19) 3_666
C10 H10 1 .
C11 C12 1.5130(14) .
C11 H11A 0.99 .
C11 H11B 0.99 .
C12 O12 1.2133(12) .
C12 C13 1.5042(16) .
C13 H13A 0.98 .
C13 H13B 0.98 .
C13 H13C 0.98 .
C1 C2 1.4058(13) .
C1 C6 1.4072(12) .
C2 O2 1.3713(11) .
C2 C3 1.3979(14) .
O2 C21 1.4214(12) .
C21 H21A 0.98 .
C21 H21B 0.98 .
C21 H21C 0.98 .
C3 C4 1.3942(13) .
C3 H3 0.95 .
C4 O4 1.3705(12) .
C4 C5 1.4005(13) .
O4 C41 1.4241(14) .
C41 H41A 0.98 .
C41 H41B 0.98 .
C41 H41C 0.98 .
C5 O5 1.3862(11) .
C5 C6 1.3976(13) .
O5 C51 1.4192(12) .
C51 H51A 0.98 .
C51 H51B 0.98 .
C51 H51C 0.98 .
C6 C61 1.5138(12) .
C61 H61A 0.98 .
C61 H61B 0.98 .
C61 H61C 0.98 .
